data_7160267
loop_
_publ_author_name
'Hopkins, Scarlet'
'Clarke, Kristen'
'Clegg, Jack Kay'
'Gee, William James'

_publ_section_title
;
 One-pot synthesis of azepine spiro[4.6]-\g-lactams by a Hantzsch-type
 reaction
;
_journal_name_full 'Organic &amp; Biomolecular Chemistry'
_journal_paper_doi 10.1039/D4OB01719F
_journal_year 2025
_chemical_formula_moiety 'C19 H13 N O3'
_chemical_formula_sum 'C19 H13 N O3'
_chemical_formula_weight 303.30
_space_group_crystal_system triclinic
_space_group_IT_number 2
_space_group_name_Hall '-P 1'
_space_group_name_H-M_alt 'P -1'
_atom_sites_solution_hydrogens geom
_atom_sites_solution_primary dual
_audit_creation_date 2024-10-11
_audit_creation_method
;
Olex2 1.5
(compiled 2024.01.12 svn.r2f8d729c for OlexSys, GUI svn.r6928)
;
_audit_update_record
;
2024-10-11 deposited with the CCDC.	2024-11-27 downloaded from the CCDC.
;
_cell_angle_alpha 64.849(8)
_cell_angle_beta 81.266(7)
_cell_angle_gamma 87.520(7)
_cell_formula_units_Z 2
_cell_length_a 6.9394(6)
_cell_length_b 10.6577(8)
_cell_length_c 10.8516(9)
_cell_measurement_reflns_used 1984
_cell_measurement_temperature 190(2)
_cell_measurement_theta_max 29.7670
_cell_measurement_theta_min 3.0330
_cell_volume 717.85(11)
_computing_cell_refinement 'CrysAlisPro 1.171.41.123a (Rigaku OD, 2022)'
_computing_data_collection 'CrysAlisPro 1.171.41.123a (Rigaku OD, 2022)'
_computing_data_reduction 'CrysAlisPro 1.171.41.123a (Rigaku OD, 2022)'
_computing_molecular_graphics 'Olex2 1.5 (Dolomanov et al., 2009)'
_computing_publication_material 'Olex2 1.5 (Dolomanov et al., 2009)'
_computing_structure_refinement 'SHELXL 2018/3 (Sheldrick, 2015)'
_computing_structure_solution 'SHELXT  (Sheldrick, 2015)'
_diffrn_ambient_temperature 190(2)
_diffrn_detector 'CCD plate'
_diffrn_detector_area_resol_mean 8.0217
_diffrn_detector_type EosS2
_diffrn_measured_fraction_theta_full 0.998
_diffrn_measured_fraction_theta_max 0.998
_diffrn_measurement_details
;
List of Runs (angles in degrees, time in seconds):

  # Type    Start    End  Width  t~exp~   \w     \q     \k     \f   Frames
#--------------------------------------------------------------------------
  1  \w    -48.00  36.00   1.00   15.00    --   19.52 -57.00  90.00   84
  2  \w     18.00  74.00   1.00   15.00    --   19.52  38.00 -90.00   56
  3  \w     -7.00  38.00   1.00   15.00    --   19.52  77.00 -30.00   45
  4  \w     -5.00  29.00   1.00   15.00    --   19.52  77.00  90.00   34
  5  \w     -7.00  29.00   1.00   15.00    --   19.52  77.00-150.00   36
  6  \w      4.00  47.00   1.00   15.00    --  -20.77  57.00 120.00   43
  7  \w    -88.00 -23.00   1.00   15.00    --  -20.77 -57.00-150.00   65
  8  \w    -33.00  47.00   1.00   15.00    --  -20.77  57.00   0.00   80
;
_diffrn_measurement_device 'four-circle diffractometer'
_diffrn_measurement_device_type 'Xcalibur, EosS2, Gemini ultra'
_diffrn_measurement_method '\w scans'
_diffrn_orient_matrix_type 'CrysAlisPro convention (1999,Acta A55,543-557)'
_diffrn_orient_matrix_UB_11 0.0378836000
_diffrn_orient_matrix_UB_12 0.0647339000
_diffrn_orient_matrix_UB_13 -0.0094249000
_diffrn_orient_matrix_UB_21 -0.0656014000
_diffrn_orient_matrix_UB_22 -0.0027350000
_diffrn_orient_matrix_UB_23 0.0580290000
_diffrn_orient_matrix_UB_31 0.0704388000
_diffrn_orient_matrix_UB_32 -0.0347962000
_diffrn_orient_matrix_UB_33 0.0432911000
_diffrn_radiation_monochromator graphite
_diffrn_radiation_probe x-ray
_diffrn_radiation_type 'Mo K\a'
_diffrn_radiation_wavelength 0.71073
_diffrn_reflns_av_R_equivalents 0.0315
_diffrn_reflns_av_unetI/netI 0.0491
_diffrn_reflns_Laue_measured_fraction_full 0.998
_diffrn_reflns_Laue_measured_fraction_max 0.998
_diffrn_reflns_limit_h_max 8
_diffrn_reflns_limit_h_min -8
_diffrn_reflns_limit_k_max 12
_diffrn_reflns_limit_k_min -11
_diffrn_reflns_limit_l_max 12
_diffrn_reflns_limit_l_min -12
_diffrn_reflns_number 5628
_diffrn_reflns_point_group_measured_fraction_full 0.998
_diffrn_reflns_point_group_measured_fraction_max 0.998
_diffrn_reflns_theta_full 25.123
_diffrn_reflns_theta_max 25.123
_diffrn_reflns_theta_min 2.971
_diffrn_source 'fine-focus sealed X-ray tube'
_diffrn_source_type 'Enhance (Mo) X-ray Source'
_exptl_absorpt_coefficient_mu 0.096
_exptl_absorpt_correction_T_max 1.00000
_exptl_absorpt_correction_T_min 0.81011
_exptl_absorpt_correction_type multi-scan
_exptl_absorpt_process_details
;
CrysAlisPro 1.171.41.123a (Rigaku Oxford Diffraction, 2022)
Empirical absorption correction using spherical harmonics,
implemented in SCALE3 ABSPACK scaling algorithm.
;
_exptl_crystal_colour colourless
_exptl_crystal_colour_primary colourless
_exptl_crystal_density_diffrn 1.403
_exptl_crystal_description plate
_exptl_crystal_F_000 316
_exptl_crystal_size_max 0.3
_exptl_crystal_size_mid 0.3
_exptl_crystal_size_min 0.05
_refine_diff_density_max 0.167
_refine_diff_density_min -0.180
_refine_diff_density_rms 0.040
_refine_ls_extinction_method none
_refine_ls_goodness_of_fit_ref 1.058
_refine_ls_hydrogen_treatment constr
_refine_ls_matrix_type full
_refine_ls_number_parameters 209
_refine_ls_number_reflns 2571
_refine_ls_number_restraints 0
_refine_ls_restrained_S_all 1.058
_refine_ls_R_factor_all 0.0611
_refine_ls_R_factor_gt 0.0437
_refine_ls_shift/su_max 0.000
_refine_ls_shift/su_mean 0.000
_refine_ls_structure_factor_coef Fsqd
_refine_ls_weighting_details 'w=1/[\s^2^(Fo^2^)+(0.0411P)^2^+0.0364P] where P=(Fo^2^+2Fc^2^)/3'
_refine_ls_weighting_scheme calc
_refine_ls_wR_factor_gt 0.0926
_refine_ls_wR_factor_ref 0.1026
_reflns_Friedel_coverage 0.000
_reflns_number_gt 2009
_reflns_number_total 2571
_reflns_threshold_expression 'I > 2\s(I)'
_cod_data_source_file d4ob01719f2.cif
_cod_data_source_block gwg23jc02_auto
_cod_original_cell_volume 717.84(11)
_cod_database_code 7160267
_shelx_shelxl_version_number 2018/3
_chemical_oxdiff_formula 'C26 H15 N O5'
_chemical_oxdiff_usercomment 'oidb - clear crystal'
_shelx_space_group_comment
;
The symmetry employed for this shelxl refinement is uniquely defined
by the following loop, which should always be used as a source of
symmetry information in preference to the above space-group names.
They are only intended as comments.
;
_shelx_estimated_absorpt_t_max 0.995
_shelx_estimated_absorpt_t_min 0.972
_reflns_odcompleteness_completeness 99.89
_reflns_odcompleteness_iscentric 1
_reflns_odcompleteness_theta 28.22
_olex2_refinement_description
;
1. Fixed Uiso
 At 1.2 times of:
  All C(H) groups, All C(H,H) groups
 At 1.5 times of:
  All C(H,H,H) groups
2.a Secondary CH2 refined with riding coordinates:
 C18(H18A,H18B)
2.b Aromatic/amide H refined with riding coordinates:
 C13(H13), C6(H6), C16(H16), C9(H9), C15(H15), C14(H14), C7(H7), C8(H8)
2.c Idealised Me refined as rotating group:
 C19(H19A,H19B,H19C)
;
_olex2_submission_special_instructions 'No special instructions were received'
_oxdiff_exptl_absorpt_empirical_details
;
Empirical correction (ABSPACK) includes:
- Absorption correction using spherical harmonics
- Frame scaling
- Detector area scaling
;
_oxdiff_exptl_absorpt_empirical_full_max 1.237
_oxdiff_exptl_absorpt_empirical_full_min 0.814

loop_
_space_group_symop_operation_xyz
'x, y, z'
'-x, -y, -z'

loop_
_atom_site_label
_atom_site_type_symbol
_atom_site_fract_x
_atom_site_fract_y
_atom_site_fract_z
_atom_site_U_iso_or_equiv
_atom_site_adp_type
_atom_site_occupancy
_atom_site_site_symmetry_order
_atom_site_calc_flag
_atom_site_refinement_flags_posn
_atom_site_refinement_flags_adp
_atom_site_refinement_flags_occupancy
_atom_site_disorder_assembly
_atom_site_disorder_group
O1 O 0.77876(17) 0.33610(14) 0.95291(11) 0.0357(3) Uani 1 1 d . . . . .
O2 O 0.45896(17) 0.35145(14) 0.93915(12) 0.0384(4) Uani 1 1 d . . . . .
O3 O 0.66556(19) 0.66268(13) 0.70432(12) 0.0410(4) Uani 1 1 d . . . . .
N1 N 0.7742(2) 0.36247(14) 0.47833(13) 0.0269(4) Uani 1 1 d . . . . .
C2 C 0.7083(2) 0.47443(17) 0.63357(16) 0.0239(4) Uani 1 1 d . . . . .
C1 C 0.7544(2) 0.47305(17) 0.50170(16) 0.0238(4) Uani 1 1 d . . . . .
C17 C 0.6245(2) 0.34772(17) 0.88999(16) 0.0256(4) Uani 1 1 d . . . . .
C11 C 0.7405(2) 0.70626(18) 0.46299(16) 0.0264(4) Uani 1 1 d . . . . .
C5 C 0.7460(2) 0.23725(17) 0.59399(16) 0.0253(4) Uani 1 1 d . . . . .
C4 C 0.7009(2) 0.22699(17) 0.73033(16) 0.0245(4) Uani 1 1 d . . . . .
C12 C 0.7760(2) 0.61819(17) 0.39667(16) 0.0240(4) Uani 1 1 d . . . . .
C13 C 0.8242(2) 0.67110(19) 0.25565(17) 0.0294(4) Uani 1 1 d . . . . .
H13 H 0.849534 0.611589 0.210438 0.035 Uiso 1 1 calc R U . . .
C3 C 0.6820(2) 0.35232(18) 0.74857(16) 0.0240(4) Uani 1 1 d . . . . .
C6 C 0.6754(2) 0.09414(18) 0.84088(17) 0.0292(4) Uani 1 1 d . . . . .
H6 H 0.646372 0.085737 0.932517 0.035 Uiso 1 1 calc R U . . .
C16 C 0.7496(3) 0.84879(19) 0.38833(19) 0.0334(5) Uani 1 1 d . . . . .
H16 H 0.723791 0.908667 0.433098 0.040 Uiso 1 1 calc R U . . .
C10 C 0.6983(2) 0.62171(18) 0.61407(18) 0.0285(4) Uani 1 1 d . . . . .
C9 C 0.7631(3) 0.11532(18) 0.57419(18) 0.0325(4) Uani 1 1 d . . . . .
H9 H 0.794720 0.121256 0.483541 0.039 Uiso 1 1 calc R U . . .
C15 C 0.7972(3) 0.90171(19) 0.24673(19) 0.0372(5) Uani 1 1 d . . . . .
H15 H 0.804464 0.999262 0.193455 0.045 Uiso 1 1 calc R U . . .
C14 C 0.8344(3) 0.8143(2) 0.18179(19) 0.0361(5) Uani 1 1 d . . . . .
H14 H 0.867610 0.853120 0.084476 0.043 Uiso 1 1 calc R U . . .
C7 C 0.6918(3) -0.02218(19) 0.81805(18) 0.0327(4) Uani 1 1 d . . . . .
H7 H 0.673748 -0.110811 0.893790 0.039 Uiso 1 1 calc R U . . .
C18 C 0.7374(3) 0.3367(2) 1.08962(18) 0.0400(5) Uani 1 1 d . . . . .
H18A H 0.640658 0.262554 1.150687 0.048 Uiso 1 1 calc R U . . .
H18B H 0.683824 0.426951 1.081951 0.048 Uiso 1 1 calc R U . . .
C8 C 0.7350(3) -0.01240(19) 0.68372(19) 0.0356(5) Uani 1 1 d . . . . .
H8 H 0.744774 -0.094103 0.668607 0.043 Uiso 1 1 calc R U . . .
C19 C 0.9257(3) 0.3127(2) 1.14695(19) 0.0467(6) Uani 1 1 d . . . . .
H19A H 1.023129 0.382747 1.082311 0.070 Uiso 1 1 calc R U . . .
H19B H 0.971982 0.220158 1.160849 0.070 Uiso 1 1 calc R U . . .
H19C H 0.905254 0.319652 1.235201 0.070 Uiso 1 1 calc R U . . .

loop_
_atom_site_aniso_label
_atom_site_aniso_U_11
_atom_site_aniso_U_22
_atom_site_aniso_U_33
_atom_site_aniso_U_23
_atom_site_aniso_U_13
_atom_site_aniso_U_12
O1 0.0331(7) 0.0520(9) 0.0282(7) -0.0230(6) -0.0058(5) 0.0082(6)
O2 0.0313(8) 0.0484(9) 0.0370(8) -0.0218(7) 0.0019(5) 0.0008(6)
O3 0.0599(9) 0.0299(8) 0.0368(8) -0.0194(6) -0.0013(6) -0.0003(7)
N1 0.0313(8) 0.0233(8) 0.0270(8) -0.0112(7) -0.0055(6) 0.0011(6)
C2 0.0238(9) 0.0228(9) 0.0251(10) -0.0099(7) -0.0040(7) 0.0008(7)
C1 0.0207(9) 0.0255(10) 0.0268(10) -0.0122(8) -0.0051(7) 0.0014(7)
C17 0.0308(10) 0.0174(9) 0.0256(10) -0.0070(7) -0.0025(7) 0.0022(7)
C11 0.0245(9) 0.0230(9) 0.0313(10) -0.0105(8) -0.0060(7) 0.0007(7)
C5 0.0268(9) 0.0220(9) 0.0272(10) -0.0101(8) -0.0059(7) 0.0014(7)
C4 0.0214(9) 0.0228(9) 0.0286(10) -0.0097(7) -0.0049(7) 0.0001(7)
C12 0.0190(9) 0.0229(9) 0.0277(10) -0.0077(8) -0.0060(7) 0.0006(7)
C13 0.0284(10) 0.0303(10) 0.0278(10) -0.0101(8) -0.0066(7) 0.0021(8)
C3 0.0207(9) 0.0269(10) 0.0256(10) -0.0123(8) -0.0033(6) -0.0005(7)
C6 0.0304(10) 0.0266(10) 0.0280(10) -0.0096(8) -0.0026(7) 0.0007(8)
C16 0.0343(11) 0.0237(10) 0.0415(12) -0.0118(8) -0.0092(8) 0.0009(8)
C10 0.0266(10) 0.0277(10) 0.0322(10) -0.0139(8) -0.0037(7) 0.0012(8)
C9 0.0426(11) 0.0268(10) 0.0320(11) -0.0158(8) -0.0075(8) 0.0024(8)
C15 0.0360(11) 0.0229(10) 0.0439(13) -0.0036(9) -0.0118(8) -0.0015(9)
C14 0.0346(11) 0.0347(11) 0.0306(11) -0.0042(9) -0.0091(8) -0.0012(9)
C7 0.0345(11) 0.0231(10) 0.0349(11) -0.0063(8) -0.0065(8) -0.0001(8)
C18 0.0522(13) 0.0458(12) 0.0276(11) -0.0217(9) -0.0062(8) 0.0095(10)
C8 0.0449(12) 0.0219(10) 0.0447(12) -0.0174(9) -0.0106(9) 0.0022(8)
C19 0.0607(14) 0.0475(14) 0.0357(12) -0.0182(10) -0.0172(10) 0.0053(11)

loop_
_atom_type_symbol
_atom_type_description
_atom_type_scat_dispersion_real
_atom_type_scat_dispersion_imag
_atom_type_scat_source
C C 0.0033 0.0016 'International Tables Vol C Tables 4.2.6.8 and 6.1.1.4'
H H 0.0000 0.0000 'International Tables Vol C Tables 4.2.6.8 and 6.1.1.4'
N N 0.0061 0.0033 'International Tables Vol C Tables 4.2.6.8 and 6.1.1.4'
O O 0.0106 0.0060 'International Tables Vol C Tables 4.2.6.8 and 6.1.1.4'

loop_
_geom_angle_atom_site_label_1
_geom_angle_atom_site_label_2
_geom_angle_atom_site_label_3
_geom_angle
_geom_angle_site_symmetry_1
_geom_angle_site_symmetry_3
_geom_angle_publ_flag
C17 O1 C18 115.51(13) . . ?
C1 N1 C5 115.52(14) . . ?
C1 C2 C10 108.36(14) . . ?
C3 C2 C1 119.62(16) . . ?
C3 C2 C10 132.02(15) . . ?
N1 C1 C2 125.69(15) . . ?
N1 C1 C12 126.15(15) . . ?
C2 C1 C12 108.16(14) . . ?
O1 C17 C3 111.68(14) . . ?
O2 C17 O1 124.94(15) . . ?
O2 C17 C3 123.36(15) . . ?
C12 C11 C10 109.35(15) . . ?
C16 C11 C12 120.82(16) . . ?
C16 C11 C10 129.84(17) . . ?
N1 C5 C4 123.30(15) . . ?
N1 C5 C9 117.72(15) . . ?
C9 C5 C4 118.98(15) . . ?
C5 C4 C3 118.25(14) . . ?
C6 C4 C5 118.66(16) . . ?
C6 C4 C3 123.09(15) . . ?
C11 C12 C1 108.65(14) . . ?
C13 C12 C1 130.43(16) . . ?
C13 C12 C11 120.91(16) . . ?
C12 C13 H13 121.1 . . ?
C12 C13 C14 117.80(18) . . ?
C14 C13 H13 121.1 . . ?
C2 C3 C17 121.82(15) . . ?
C2 C3 C4 117.60(14) . . ?
C4 C3 C17 120.50(14) . . ?
C4 C6 H6 119.6 . . ?
C7 C6 C4 120.89(16) . . ?
C7 C6 H6 119.6 . . ?
C11 C16 H16 120.9 . . ?
C15 C16 C11 118.19(18) . . ?
C15 C16 H16 120.9 . . ?
O3 C10 C2 126.71(16) . . ?
O3 C10 C11 127.80(17) . . ?
C11 C10 C2 105.47(15) . . ?
C5 C9 H9 119.5 . . ?
C8 C9 C5 120.99(16) . . ?
C8 C9 H9 119.5 . . ?
C16 C15 H15 119.6 . . ?
C14 C15 C16 120.80(17) . . ?
C14 C15 H15 119.6 . . ?
C13 C14 H14 119.3 . . ?
C15 C14 C13 121.49(17) . . ?
C15 C14 H14 119.3 . . ?
C6 C7 H7 119.7 . . ?
C6 C7 C8 120.59(16) . . ?
C8 C7 H7 119.7 . . ?
O1 C18 H18A 110.2 . . ?
O1 C18 H18B 110.2 . . ?
O1 C18 C19 107.37(15) . . ?
H18A C18 H18B 108.5 . . ?
C19 C18 H18A 110.2 . . ?
C19 C18 H18B 110.2 . . ?
C9 C8 C7 119.88(17) . . ?
C9 C8 H8 120.1 . . ?
C7 C8 H8 120.1 . . ?
C18 C19 H19A 109.5 . . ?
C18 C19 H19B 109.5 . . ?
C18 C19 H19C 109.5 . . ?
H19A C19 H19B 109.5 . . ?
H19A C19 H19C 109.5 . . ?
H19B C19 H19C 109.5 . . ?

loop_
_geom_bond_atom_site_label_1
_geom_bond_atom_site_label_2
_geom_bond_distance
_geom_bond_site_symmetry_2
_geom_bond_publ_flag
O1 C17 1.329(2) . ?
O1 C18 1.470(2) . ?
O2 C17 1.1971(19) . ?
O3 C10 1.220(2) . ?
N1 C1 1.304(2) . ?
N1 C5 1.385(2) . ?
C2 C1 1.424(2) . ?
C2 C3 1.362(2) . ?
C2 C10 1.492(2) . ?
C1 C12 1.478(2) . ?
C17 C3 1.506(2) . ?
C11 C12 1.400(2) . ?
C11 C16 1.384(2) . ?
C11 C10 1.486(2) . ?
C5 C4 1.423(2) . ?
C5 C9 1.402(2) . ?
C4 C3 1.429(2) . ?
C4 C6 1.410(2) . ?
C12 C13 1.378(2) . ?
C13 H13 0.9500 . ?
C13 C14 1.389(3) . ?
C6 H6 0.9500 . ?
C6 C7 1.361(3) . ?
C16 H16 0.9500 . ?
C16 C15 1.383(3) . ?
C9 H9 0.9500 . ?
C9 C8 1.372(2) . ?
C15 H15 0.9500 . ?
C15 C14 1.383(3) . ?
C14 H14 0.9500 . ?
C7 H7 0.9500 . ?
C7 C8 1.402(3) . ?
C18 H18A 0.9900 . ?
C18 H18B 0.9900 . ?
C18 C19 1.498(2) . ?
C8 H8 0.9500 . ?
C19 H19A 0.9800 . ?
C19 H19B 0.9800 . ?
C19 H19C 0.9800 . ?

loop_
_geom_torsion_atom_site_label_1
_geom_torsion_atom_site_label_2
_geom_torsion_atom_site_label_3
_geom_torsion_atom_site_label_4
_geom_torsion
_geom_torsion_site_symmetry_1
_geom_torsion_site_symmetry_2
_geom_torsion_site_symmetry_3
_geom_torsion_site_symmetry_4
_geom_torsion_publ_flag
O1 C17 C3 C2 -95.89(18) . . . . ?
O1 C17 C3 C4 87.43(19) . . . . ?
O2 C17 C3 C2 85.5(2) . . . . ?
O2 C17 C3 C4 -91.2(2) . . . . ?
N1 C1 C12 C11 179.13(16) . . . . ?
N1 C1 C12 C13 -1.6(3) . . . . ?
N1 C5 C4 C3 0.6(2) . . . . ?
N1 C5 C4 C6 -179.90(14) . . . . ?
N1 C5 C9 C8 -179.25(15) . . . . ?
C2 C1 C12 C11 -0.99(18) . . . . ?
C2 C1 C12 C13 178.33(16) . . . . ?
C1 N1 C5 C4 -0.8(2) . . . . ?
C1 N1 C5 C9 179.16(15) . . . . ?
C1 C2 C3 C17 -177.29(14) . . . . ?
C1 C2 C3 C4 -0.5(2) . . . . ?
C1 C2 C10 O3 -178.63(17) . . . . ?
C1 C2 C10 C11 0.22(18) . . . . ?
C1 C12 C13 C14 -179.85(15) . . . . ?
C17 O1 C18 C19 176.09(15) . . . . ?
C11 C12 C13 C14 -0.6(2) . . . . ?
C11 C16 C15 C14 0.1(3) . . . . ?
C5 N1 C1 C2 0.4(2) . . . . ?
C5 N1 C1 C12 -179.78(14) . . . . ?
C5 C4 C3 C2 0.1(2) . . . . ?
C5 C4 C3 C17 176.92(14) . . . . ?
C5 C4 C6 C7 -0.6(2) . . . . ?
C5 C9 C8 C7 -1.1(3) . . . . ?
C4 C5 C9 C8 0.7(3) . . . . ?
C4 C6 C7 C8 0.2(3) . . . . ?
C12 C11 C16 C15 -0.9(2) . . . . ?
C12 C11 C10 O3 177.99(17) . . . . ?
C12 C11 C10 C2 -0.84(18) . . . . ?
C12 C13 C14 C15 -0.2(3) . . . . ?
C3 C2 C1 N1 0.3(3) . . . . ?
C3 C2 C1 C12 -179.58(14) . . . . ?
C3 C2 C10 O3 1.4(3) . . . . ?
C3 C2 C10 C11 -179.75(16) . . . . ?
C3 C4 C6 C7 178.91(16) . . . . ?
C6 C4 C3 C2 -179.39(15) . . . . ?
C6 C4 C3 C17 -2.6(2) . . . . ?
C6 C7 C8 C9 0.7(3) . . . . ?
C16 C11 C12 C1 -179.47(15) . . . . ?
C16 C11 C12 C13 1.1(2) . . . . ?
C16 C11 C10 O3 -1.3(3) . . . . ?
C16 C11 C10 C2 179.84(16) . . . . ?
C16 C15 C14 C13 0.4(3) . . . . ?
C10 C2 C1 N1 -179.67(15) . . . . ?
C10 C2 C1 C12 0.45(18) . . . . ?
C10 C2 C3 C17 2.7(3) . . . . ?
C10 C2 C3 C4 179.45(16) . . . . ?
C10 C11 C12 C1 1.13(18) . . . . ?
C10 C11 C12 C13 -178.26(14) . . . . ?
C10 C11 C16 C15 178.40(16) . . . . ?
C9 C5 C4 C3 -179.38(15) . . . . ?
C9 C5 C4 C6 0.1(2) . . . . ?
C18 O1 C17 O2 -3.9(3) . . . . ?
C18 O1 C17 C3 177.53(14) . . . . ?
